data_4135606
loop_
_publ_author_name
'Benz, Maximilian'
'Klap\"otke, Thomas M'
'Krumm, Burkhard'
'Lommel, Marcus'
'Stierstorfer, J\"org'

_publ_section_title
;
 Nitrocarbamoyl Azide O<sub>2</sub>NN(H)C(O)N<sub>3</sub>: A Stable but
 Highly Energetic Member of the Carbonyl Azide Family.
;
_journal_issue 3
_journal_name_full 'Journal of the American Chemical Society'
_journal_page_first 1323
_journal_page_last 1327
_journal_paper_doi 10.1021/jacs.0c12507
_journal_volume 143
_journal_year 2021
_chemical_formula_moiety 'C H4 N6 O4'
_chemical_formula_sum 'C H4 N6 O4'
_chemical_formula_weight 164.10
_chemical_name_common 'hydroxylammonium nitrocarbamoylazide'
_chemical_name_systematic 'hydroxylammonium nitraminocarbonylazide'
_space_group_IT_number 43
_space_group_name_Hall 'F 2 -2d'
_space_group_name_H-M_alt 'F d d 2'
_symmetry_cell_setting orthorhombic
_symmetry_Int_Tables_number 43
_symmetry_space_group_name_Hall 'F 2 -2d'
_symmetry_space_group_name_H-M 'F d d 2'
_atom_sites_solution_hydrogens difmap
_atom_sites_solution_primary difmap
_audit_creation_date 2020-09-01
_audit_creation_method SHELXL-2018/3
_cell_angle_alpha 90
_cell_angle_beta 90
_cell_angle_gamma 90
_cell_formula_units_Z 16
_cell_length_a 14.498(3)
_cell_length_b 44.396(12)
_cell_length_c 3.6494(9)
_cell_measurement_reflns_used 1065
_cell_measurement_temperature 105(2)
_cell_measurement_theta_max 28.6780
_cell_measurement_theta_min 2.9320
_cell_volume 2348.9(10)
_computing_cell_refinement 'CrysAlisPro 1.171.40.82a (Rigaku OD, 2020)'
_computing_data_collection 'CrysAlisPro 1.171.40.82a (Rigaku OD, 2020)'
_computing_data_reduction 'CrysAlisPro 1.171.40.82a (Rigaku OD, 2020)'
_computing_molecular_graphics 'Diamond 2.1c, Crystal Impact GbR'
_computing_publication_material 'Encifer 1.5.1, CCDC 2014'
_computing_structure_refinement 'SHELXL-2018/3 (Sheldrick, 2018)'
_computing_structure_solution SIR-92
_diffrn_ambient_temperature 105(2)
_diffrn_detector 'CCD plate'
_diffrn_detector_area_resol_mean 15.9809
_diffrn_detector_type Sapphire3
_diffrn_measured_fraction_theta_full 0.998
_diffrn_measured_fraction_theta_max 0.999
_diffrn_measurement_details
;
List of Runs (angles in degrees, time in seconds):

  # Type    Start    End  Width  t~exp~   \w     \q     \k     \f   Frames
--------------------------------------------------------------------------
  1  \w    -37.00  55.00   1.00   80.00    --  -15.43  19.00-180.00   92
  2  \w    -85.00   3.00   1.00   80.00    --  -15.43 -37.00   0.00   88
  3  \w    -39.00  11.00   1.00   80.00    --  -15.43 -77.00 -90.00   50
  4  \w    -10.00  32.00   1.00   80.00    --   16.37  77.00-150.00   42
  5  \w     39.00  79.00   1.00   80.00    --   16.37 178.00 -30.00   40
;
_diffrn_measurement_device 'four-circle diffractometer'
_diffrn_measurement_device_type 'Xcalibur, Sapphire3'
_diffrn_measurement_method '\w scans'
_diffrn_orient_matrix_UB_11 -0.0434477000
_diffrn_orient_matrix_UB_12 -0.0850086000
_diffrn_orient_matrix_UB_13 -0.0024751000
_diffrn_orient_matrix_UB_21 0.0153916000
_diffrn_orient_matrix_UB_22 -0.1583226000
_diffrn_orient_matrix_UB_23 0.0077070000
_diffrn_orient_matrix_UB_31 -0.0164465000
_diffrn_orient_matrix_UB_32 0.0740959000
_diffrn_orient_matrix_UB_33 0.0137546000
_diffrn_radiation_monochromator graphite
_diffrn_radiation_probe x-ray
_diffrn_radiation_type MoK\a
_diffrn_radiation_wavelength 0.71073
_diffrn_reflns_av_R_equivalents 0.0951
_diffrn_reflns_av_sigmaI/netI 0.1452
_diffrn_reflns_av_unetI/netI 0.0911
_diffrn_reflns_Laue_measured_fraction_full 0.998
_diffrn_reflns_Laue_measured_fraction_max 0.999
_diffrn_reflns_limit_h_max 18
_diffrn_reflns_limit_h_min -14
_diffrn_reflns_limit_k_max 54
_diffrn_reflns_limit_k_min -54
_diffrn_reflns_limit_l_max 3
_diffrn_reflns_limit_l_min -4
_diffrn_reflns_number 3821
_diffrn_reflns_point_group_measured_fraction_full 0.948
_diffrn_reflns_point_group_measured_fraction_max 0.941
_diffrn_reflns_theta_full 25.242
_diffrn_reflns_theta_max 26.358
_diffrn_reflns_theta_min 2.956
_diffrn_source 'fine-focus sealed X-ray tube'
_exptl_absorpt_coefficient_mu 0.178
_exptl_absorpt_correction_T_max 1.00000
_exptl_absorpt_correction_T_min 0.28569
_exptl_absorpt_correction_type multi-scan
_exptl_absorpt_process_details
;
CrysAlisPro 1.171.40.82a (Rigaku Oxford Diffraction, 2020)
Empirical absorption correction using spherical harmonics,
implemented in SCALE3 ABSPACK scaling algorithm.
;
_exptl_crystal_colour colorless
_exptl_crystal_density_diffrn 1.856
_exptl_crystal_description needle
_exptl_crystal_F_000 1344
_exptl_crystal_size_max 0.800
_exptl_crystal_size_mid 0.150
_exptl_crystal_size_min 0.100
_refine_diff_density_max 0.275
_refine_diff_density_min -0.345
_refine_diff_density_rms 0.077
_refine_ls_abs_structure_details
;
 Flack x determined using 253 quotients [(I+)-(I-)]/[(I+)+(I-)]
 (Parsons, Flack and Wagner, Acta Cryst. B69 (2013) 249-259).
;
_refine_ls_abs_structure_Flack -4.4(10)
_refine_ls_extinction_method none
_refine_ls_goodness_of_fit_ref 0.977
_refine_ls_hydrogen_treatment refall
_refine_ls_matrix_type full
_refine_ls_number_parameters 116
_refine_ls_number_reflns 1136
_refine_ls_number_restraints 1
_refine_ls_restrained_S_all 0.977
_refine_ls_R_factor_all 0.0671
_refine_ls_R_factor_gt 0.0549
_refine_ls_shift/su_max 0.000
_refine_ls_shift/su_mean 0.000
_refine_ls_structure_factor_coef Fsqd
_refine_ls_weighting_details 'w=1/[\s^2^(Fo^2^)+(0.0530P)^2^] where P=(Fo^2^+2Fc^2^)/3'
_refine_ls_weighting_scheme calc
_refine_ls_wR_factor_gt 0.1177
_refine_ls_wR_factor_ref 0.1274
_reflns_Friedel_coverage 0.621
_reflns_Friedel_fraction_full 0.878
_reflns_Friedel_fraction_max 0.861
_reflns_number_gt 913
_reflns_number_total 1136
_reflns_threshold_expression 'I > 2\s(I)'
_cod_data_source_file ja0c12507_si_001.cif
_cod_data_source_block px307
_cod_database_code 4135606
_shelx_space_group_comment
;
The symmetry employed for this shelxl refinement is uniquely defined
by the following loop, which should always be used as a source of
symmetry information in preference to the above space-group names.
They are only intended as comments.
;
_shelx_estimated_absorpt_t_min 0.871
_shelx_estimated_absorpt_t_max 0.982

loop_
_space_group_symop_operation_xyz
'x, y, z'
'-x, -y, z'
'x+1/4, -y+1/4, z+1/4'
'-x+1/4, y+1/4, z+1/4'
'x, y+1/2, z+1/2'
'-x, -y+1/2, z+1/2'
'x+1/4, -y+3/4, z+3/4'
'-x+1/4, y+3/4, z+3/4'
'x+1/2, y, z+1/2'
'-x+1/2, -y, z+1/2'
'x+3/4, -y+1/4, z+3/4'
'-x+3/4, y+1/4, z+3/4'
'x+1/2, y+1/2, z'
'-x+1/2, -y+1/2, z'
'x+3/4, -y+3/4, z+1/4'
'-x+3/4, y+3/4, z+1/4'

loop_
_atom_site_label
_atom_site_type_symbol
_atom_site_fract_x
_atom_site_fract_y
_atom_site_fract_z
_atom_site_U_iso_or_equiv
_atom_site_adp_type
_atom_site_occupancy
_atom_site_site_symmetry_order
_atom_site_calc_flag
_atom_site_refinement_flags_posn
_atom_site_refinement_flags_adp
_atom_site_refinement_flags_occupancy
_atom_site_disorder_assembly
_atom_site_disorder_group
O4 O 0.6133(2) 0.42824(7) 0.1282(10) 0.0213(8) Uani 1 1 d . . . . .
O2 O 0.8565(2) 0.39938(7) 0.8720(11) 0.0235(9) Uani 1 1 d . . . . .
O3 O 0.7335(2) 0.38237(7) 0.6066(12) 0.0242(9) Uani 1 1 d . . . . .
O1 O 0.9193(2) 0.44924(7) 0.5629(11) 0.0284(10) Uani 1 1 d . . . . .
N5 N 0.7900(3) 0.40285(9) 0.6660(12) 0.0185(10) Uani 1 1 d . . . . .
N6 N 0.5545(3) 0.41499(11) 0.3892(15) 0.0210(10) Uani 1 1 d . . . . .
N4 N 0.7698(3) 0.42938(9) 0.4994(12) 0.0204(10) Uani 1 1 d . . . . .
N1 N 0.7996(3) 0.47509(8) 0.2880(13) 0.0215(11) Uani 1 1 d . . . . .
N2 N 0.8584(3) 0.49543(9) 0.2223(12) 0.0220(11) Uani 1 1 d . . . . .
N3 N 0.9033(3) 0.51500(9) 0.1495(16) 0.0310(12) Uani 1 1 d . . . . .
C1 C 0.8395(3) 0.45037(10) 0.4693(15) 0.0211(12) Uani 1 1 d . . . . .
H6A H 0.574(4) 0.4180(12) 0.62(2) 0.028(16) Uiso 1 1 d . . . . .
H4 H 0.673(4) 0.4291(11) 0.265(15) 0.023(14) Uiso 1 1 d . . . . .
H6B H 0.561(4) 0.3920(13) 0.354(19) 0.042(17) Uiso 1 1 d . . . . .
H6C H 0.503(5) 0.4207(15) 0.38(3) 0.07(2) Uiso 1 1 d . . . . .

loop_
_atom_site_aniso_label
_atom_site_aniso_U_11
_atom_site_aniso_U_22
_atom_site_aniso_U_33
_atom_site_aniso_U_23
_atom_site_aniso_U_13
_atom_site_aniso_U_12
O4 0.0131(17) 0.0284(18) 0.0224(19) 0.0025(17) 0.0010(15) -0.0054(14)
O2 0.0155(17) 0.0277(19) 0.027(2) 0.0003(19) -0.0029(17) 0.0044(15)
O3 0.0160(16) 0.0207(18) 0.036(2) 0.0000(17) 0.0001(17) -0.0040(14)
O1 0.0124(17) 0.0284(19) 0.044(3) 0.0058(18) -0.0052(18) -0.0015(14)
N5 0.0121(19) 0.022(2) 0.021(3) -0.0027(19) 0.0040(19) 0.0008(17)
N6 0.013(2) 0.030(3) 0.021(3) 0.001(2) 0.001(2) -0.0026(19)
N4 0.0124(19) 0.018(2) 0.031(3) 0.0008(19) -0.0003(18) -0.0010(16)
N1 0.013(2) 0.018(2) 0.034(3) 0.0049(19) -0.0003(18) -0.0026(17)
N2 0.016(2) 0.021(2) 0.029(3) 0.0004(19) -0.0059(18) 0.0035(18)
N3 0.023(2) 0.026(2) 0.044(3) 0.005(3) -0.003(2) -0.004(2)
C1 0.016(2) 0.020(3) 0.027(3) -0.001(2) 0.001(2) 0.0007(19)

loop_
_atom_type_symbol
_atom_type_description
_atom_type_scat_dispersion_real
_atom_type_scat_dispersion_imag
_atom_type_scat_source
C C 0.0033 0.0016 'International Tables Vol C Tables 4.2.6.8 and 6.1.1.4'
H H 0.0000 0.0000 'International Tables Vol C Tables 4.2.6.8 and 6.1.1.4'
N N 0.0061 0.0033 'International Tables Vol C Tables 4.2.6.8 and 6.1.1.4'
O O 0.0106 0.0060 'International Tables Vol C Tables 4.2.6.8 and 6.1.1.4'

loop_
_geom_angle_atom_site_label_1
_geom_angle_atom_site_label_2
_geom_angle_atom_site_label_3
_geom_angle
_geom_angle_site_symmetry_1
_geom_angle_site_symmetry_3
_geom_angle_publ_flag
N6 O4 H4 102(3) . . ?
O2 N5 O3 122.0(4) . . ?
O2 N5 N4 123.5(4) . . ?
O3 N5 N4 114.4(4) . . ?
O4 N6 H6A 112(4) . . ?
O4 N6 H6B 106(3) . . ?
H6A N6 H6B 104(5) . . ?
O4 N6 H6C 114(6) . . ?
H6A N6 H6C 108(8) . . ?
H6B N6 H6C 113(6) . . ?
N5 N4 C1 117.6(4) . . ?
N2 N1 C1 111.6(4) . . ?
N3 N2 N1 173.1(5) . . ?
O1 C1 N4 130.7(5) . . ?
O1 C1 N1 124.1(4) . . ?
N4 C1 N1 105.3(4) . . ?

loop_
_geom_bond_atom_site_label_1
_geom_bond_atom_site_label_2
_geom_bond_distance
_geom_bond_site_symmetry_2
_geom_bond_publ_flag
O4 N6 1.407(6) . ?
O4 H4 1.00(6) . ?
O2 N5 1.231(5) . ?
O3 N5 1.244(5) . ?
O1 C1 1.208(6) . ?
N5 N4 1.357(5) . ?
N6 H6A 0.88(7) . ?
N6 H6B 1.03(6) . ?
N6 H6C 0.80(8) . ?
N4 C1 1.379(6) . ?
N1 N2 1.265(6) . ?
N1 C1 1.406(6) . ?
N2 N3 1.118(5) . ?

loop_
_geom_contact_atom_site_label_1
_geom_contact_atom_site_label_2
_geom_contact_distance
_geom_contact_site_symmetry_1
_geom_contact_site_symmetry_2
_geom_contact_publ_flag
? ? ? ? ? ?

loop_
_geom_hbond_atom_site_label_D
_geom_hbond_atom_site_label_H
_geom_hbond_atom_site_label_A
_geom_hbond_distance_DH
_geom_hbond_distance_HA
_geom_hbond_distance_DA
_geom_hbond_angle_DHA
_geom_hbond_site_symmetry_A
O4 H4 O3 1.00(6) 2.58(5) 3.199(5) 120(4) .

loop_
_geom_torsion_atom_site_label_1
_geom_torsion_atom_site_label_2
_geom_torsion_atom_site_label_3
_geom_torsion_atom_site_label_4
_geom_torsion
_geom_torsion_site_symmetry_1
_geom_torsion_site_symmetry_2
_geom_torsion_site_symmetry_3
_geom_torsion_site_symmetry_4
_geom_torsion_publ_flag
O2 N5 N4 C1 19.9(7) . . . . ?
O3 N5 N4 C1 -163.1(4) . . . . ?
N5 N4 C1 O1 1.4(8) . . . . ?
N5 N4 C1 N1 179.9(4) . . . . ?
N2 N1 C1 O1 2.7(7) . . . . ?
N2 N1 C1 N4 -175.9(4) . . . . ?
